data_2231347
loop_
_publ_author_name
'Smith, Graham'
'Wermuth, Urs D.'

_publ_section_title
;
 Poly[di-\m-aqua-bis(\m-2-amino-4-nitrobenzoato)dicaesium]
;
_journal_coeditor_code WM2509
_journal_issue 8
_journal_name_full 'Acta Crystallographica Section E'
_journal_page_first m1047
_journal_page_last m1048
_journal_paper_doi 10.1107/S1600536811026614
_journal_volume 67
_journal_year 2011
_chemical_formula_iupac 'Cs (C7 H5 N2 O4) (H2 O)'
_chemical_formula_moiety 'C7 H7 Cs N2 O5'
_chemical_formula_sum 'C7 H7 Cs N2 O5'
_chemical_formula_weight 332.06
_chemical_name_common 'cesium 4-nitroanthranilate monohydrate'
_chemical_name_systematic
;
Poly[di-\m-aqua-bis(\m-2-amino-4-nitrobenzoato)dicaesium]
;
_space_group_IT_number 14
_symmetry_cell_setting monoclinic
_symmetry_space_group_name_Hall '-P 2yn'
_symmetry_space_group_name_H-M 'P 1 21/n 1'
_atom_sites_solution_hydrogens geom
_atom_sites_solution_primary direct
_atom_sites_solution_secondary difmap
_audit_creation_method SHELXL97
_cell_angle_alpha 90.00
_cell_angle_beta 97.903(2)
_cell_angle_gamma 90.00
_cell_formula_units_Z 8
_cell_length_a 15.3615(3)
_cell_length_b 6.9573(2)
_cell_length_c 18.3714(4)
_cell_measurement_reflns_used 8867
_cell_measurement_temperature 200(2)
_cell_measurement_theta_max 28.72
_cell_measurement_theta_min 3.239
_cell_volume 1944.79(8)
_computing_cell_refinement 'CrysAlis PRO (Oxford Diffraction, 2010)'
_computing_data_collection 'CrysAlis PRO (Oxford Diffraction, 2010)'
_computing_data_reduction 'CrysAlis PRO (Oxford Diffraction, 2010)'
_computing_molecular_graphics 'PLATON (Spek, 2009)'
_computing_publication_material 'PLATON (Spek, 2009)'
_computing_structure_refinement 'SHELXL97 (Sheldrick, 2008) within WinGX (Farrugia, 1999)'
_computing_structure_solution 'SIR92 (Altomare <i>et al.</i>, 1994)'
_diffrn_ambient_temperature 200(2)
_diffrn_detector_area_resol_mean 16.077
_diffrn_measured_fraction_theta_full 0.998
_diffrn_measured_fraction_theta_max 0.896
_diffrn_measurement_device_type 'Oxford Diffraction Gemini-S CCD-detector'
_diffrn_measurement_method \w
_diffrn_radiation_monochromator graphite
_diffrn_radiation_source 'Enhance (Mo) X-ray source'
_diffrn_radiation_type MoK\a
_diffrn_radiation_wavelength 0.71073
_diffrn_reflns_av_R_equivalents 0.0263
_diffrn_reflns_av_sigmaI/netI 0.0314
_diffrn_reflns_limit_h_max 20
_diffrn_reflns_limit_h_min -20
_diffrn_reflns_limit_k_max 9
_diffrn_reflns_limit_k_min -8
_diffrn_reflns_limit_l_max 23
_diffrn_reflns_limit_l_min -23
_diffrn_reflns_number 14204
_diffrn_reflns_theta_full 26.00
_diffrn_reflns_theta_max 28.79
_diffrn_reflns_theta_min 3.25
_diffrn_standards_number 0
_exptl_absorpt_coefficient_mu 3.812
_exptl_absorpt_correction_T_max 0.980
_exptl_absorpt_correction_T_min 0.411
_exptl_absorpt_correction_type multi-scan
_exptl_absorpt_process_details '(CrysAlis PRO; Oxford Diffraction, 2010)'
_exptl_crystal_colour red
_exptl_crystal_density_diffrn 2.268
_exptl_crystal_density_method 'not measured'
_exptl_crystal_description plate
_exptl_crystal_F_000 1264
_exptl_crystal_size_max 0.40
_exptl_crystal_size_mid 0.30
_exptl_crystal_size_min 0.10
_refine_diff_density_max 0.471
_refine_diff_density_min -0.901
_refine_ls_extinction_method none
_refine_ls_goodness_of_fit_ref 1.024
_refine_ls_hydrogen_treatment mixed
_refine_ls_matrix_type full
_refine_ls_number_parameters 303
_refine_ls_number_reflns 4555
_refine_ls_number_restraints 0
_refine_ls_restrained_S_all 1.024
_refine_ls_R_factor_all 0.0334
_refine_ls_R_factor_gt 0.0236
_refine_ls_shift/su_max 0.002
_refine_ls_shift/su_mean 0.000
_refine_ls_structure_factor_coef Fsqd
_refine_ls_weighting_details 'calc w=1/[\s^2^(Fo^2^)+(0.0232P)^2^] where P=(Fo^2^+2Fc^2^)/3'
_refine_ls_weighting_scheme calc
_refine_ls_wR_factor_gt 0.0472
_refine_ls_wR_factor_ref 0.0486
_reflns_number_gt 3818
_reflns_number_total 4555
_reflns_threshold_expression I>2\s(I)
_cod_data_source_file wm2509.cif
_cod_data_source_block I
_cod_depositor_comments
;

2019-10-30
Z value and formula fixed to values more according to usual
chemical conventions.                 miguel
;
_cod_original_formula_sum 'C14 H14 Cs2 N4 O10'
_cod_original_formula_weight 664.12
_cod_original_formula_moiety 'C14 H14 Cs2 N4 O10'
_cod_original_formula_iupac '[Cs2 (C7 H5 N2 O4)2 (H2 O)2]'
_cod_original_formula_units_Z 4
_cod_original_sg_symbol_H-M 'P 21/n'
_cod_database_code 2231347
_cod_database_fobs_code 2231347

loop_
_symmetry_equiv_pos_as_xyz
'x, y, z'
'-x+1/2, y+1/2, -z+1/2'
'-x, -y, -z'
'x+1/2, -y+1/2, z+1/2'

loop_
_atom_site_aniso_label
_atom_site_aniso_U_11
_atom_site_aniso_U_22
_atom_site_aniso_U_33
_atom_site_aniso_U_12
_atom_site_aniso_U_13
_atom_site_aniso_U_23
Cs1 0.02130(10) 0.02410(10) 0.02240(10) 0.00210(10) 0.00350(10) -0.00060(10)
Cs2 0.02510(10) 0.02820(10) 0.02420(10) -0.00130(10) -0.00080(10) -0.00020(10)
O1W 0.0246(13) 0.0298(12) 0.0338(14) -0.0002(11) -0.0029(10) 0.0040(11)
O2W 0.0317(15) 0.0376(14) 0.0520(18) -0.0006(13) -0.0084(13) 0.0074(12)
O11A 0.0207(10) 0.0497(13) 0.0255(12) 0.0087(10) 0.0024(9) -0.0078(10)
O11B 0.0145(10) 0.0370(12) 0.0316(12) 0.0014(9) 0.0022(9) -0.0027(9)
O12A 0.0236(10) 0.0377(12) 0.0198(11) 0.0084(9) -0.0007(8) 0.0013(9)
O12B 0.0235(11) 0.0430(12) 0.0241(11) 0.0009(10) -0.0035(9) -0.0032(10)
O41A 0.0172(11) 0.0420(14) 0.0602(17) 0.0041(10) 0.0050(11) -0.0026(12)
O41B 0.0195(11) 0.0811(19) 0.0434(15) 0.0017(12) 0.0087(11) 0.0026(13)
O42A 0.0311(12) 0.0438(13) 0.0408(15) 0.0044(10) -0.0141(11) -0.0011(11)
O42B 0.0272(12) 0.0750(17) 0.0295(13) -0.0086(12) -0.0086(10) 0.0112(12)
N2A 0.0280(15) 0.0360(15) 0.0216(14) 0.0063(12) 0.0074(12) -0.0002(12)
N2B 0.0230(14) 0.0484(17) 0.0210(14) 0.0039(13) 0.0027(12) -0.0008(12)
N4A 0.0173(12) 0.0200(12) 0.0448(17) -0.0038(10) -0.0050(12) -0.0019(12)
N4B 0.0194(12) 0.0280(12) 0.0280(14) 0.0009(10) 0.0006(11) 0.0016(11)
C1A 0.0161(13) 0.0131(12) 0.0187(14) 0.0014(10) 0.0009(10) -0.0018(10)
C1B 0.0181(13) 0.0151(12) 0.0193(14) 0.0014(11) 0.0005(11) -0.0011(11)
C2A 0.0211(14) 0.0120(13) 0.0223(15) -0.0008(10) 0.0049(11) 0.0004(10)
C2B 0.0216(14) 0.0184(12) 0.0184(14) 0.0012(11) 0.0024(11) 0.0004(11)
C3A 0.0170(14) 0.0163(13) 0.0300(16) -0.0024(11) 0.0083(11) -0.0021(12)
C3B 0.0181(14) 0.0212(13) 0.0241(15) -0.0004(11) 0.0062(11) 0.0004(12)
C4A 0.0151(13) 0.0136(12) 0.0320(17) -0.0027(11) -0.0031(12) -0.0004(12)
C4B 0.0140(13) 0.0173(12) 0.0247(15) -0.0007(11) -0.0011(11) 0.0009(11)
C5A 0.0238(15) 0.0182(14) 0.0197(15) -0.0023(11) -0.0017(12) 0.0002(11)
C5B 0.0222(14) 0.0246(14) 0.0176(14) -0.0023(12) 0.0009(11) 0.0003(12)
C6A 0.0181(13) 0.0193(13) 0.0211(15) 0.0008(11) 0.0056(11) -0.0017(11)
C6B 0.0209(14) 0.0193(13) 0.0208(14) -0.0004(11) 0.0061(11) -0.0025(11)
C11A 0.0190(14) 0.0162(13) 0.0217(15) -0.0002(11) 0.0025(11) -0.0016(11)
C11B 0.0216(14) 0.0189(13) 0.0248(16) -0.0016(11) 0.0021(12) -0.0001(12)

loop_
_atom_site_type_symbol
_atom_site_label
_atom_site_fract_x
_atom_site_fract_y
_atom_site_fract_z
_atom_site_U_iso_or_equiv
_atom_site_thermal_displace_type
_atom_site_calc_flag
_atom_site_refinement_flags
_atom_site_occupancy
Cs Cs1 0.841710(10) -0.10346(2) 0.720680(10) 0.02260(10) Uani . . 1.000
Cs Cs2 0.905290(10) 0.22312(3) 0.536160(10) 0.02620(10) Uani . . 1.000
O O1W 0.83714(17) 0.3457(3) 0.68930(14) 0.0301(8) Uani . . 1.000
O O2W 0.8960(2) -0.2190(4) 0.55795(16) 0.0418(9) Uani . . 1.000
O O11A 0.26335(13) 0.4294(3) 0.47800(11) 0.0320(7) Uani . . 1.000
O O11B 1.01545(12) 0.4344(3) 0.26444(11) 0.0278(7) Uani . . 1.000
O O12A 0.29653(13) 0.3889(3) 0.36507(11) 0.0274(6) Uani . . 1.000
O O12B 0.97730(13) 0.4711(3) 0.37664(11) 0.0308(7) Uani . . 1.000
O O41A 0.71088(13) 0.0800(3) 0.53048(14) 0.0398(8) Uani . . 1.000
O O41B 0.54158(14) 0.4375(4) 0.20587(13) 0.0476(9) Uani . . 1.000
O O42A 0.66924(15) 0.1204(3) 0.63677(13) 0.0404(8) Uani . . 1.000
O O42B 0.58798(14) 0.4656(4) 0.10161(12) 0.0451(8) Uani . . 1.000
N N2A 0.45730(19) 0.2618(4) 0.34723(15) 0.0282(8) Uani . . 1.000
N N2B 0.8077(2) 0.4733(4) 0.39156(14) 0.0308(9) Uani . . 1.000
N N4A 0.65627(16) 0.1286(3) 0.56911(16) 0.0282(8) Uani . . 1.000
N N4B 0.60057(15) 0.4527(3) 0.16866(14) 0.0254(7) Uani . . 1.000
C C1A 0.40690(16) 0.3164(4) 0.46641(14) 0.0161(8) Uani . . 1.000
C C1B 0.86323(17) 0.4523(4) 0.27425(15) 0.0177(8) Uani . . 1.000
C C2A 0.47163(18) 0.2593(3) 0.42261(15) 0.0183(8) Uani . . 1.000
C C2B 0.79362(17) 0.4629(4) 0.31685(15) 0.0195(8) Uani . . 1.000
C C3A 0.55438(17) 0.2026(4) 0.45856(16) 0.0206(8) Uani . . 1.000
C C3B 0.70712(18) 0.4587(4) 0.28022(15) 0.0208(8) Uani . . 1.000
C C4A 0.56969(17) 0.1972(4) 0.53363(16) 0.0208(8) Uani . . 1.000
C C4B 0.69270(17) 0.4511(4) 0.20513(15) 0.0190(8) Uani . . 1.000
C C5A 0.50738(18) 0.2486(3) 0.57821(16) 0.0210(8) Uani . . 1.000
C C5B 0.75952(18) 0.4438(4) 0.16125(15) 0.0216(8) Uani . . 1.000
C C6A 0.42732(17) 0.3090(4) 0.54248(15) 0.0192(8) Uani . . 1.000
C C6B 0.84406(17) 0.4416(4) 0.19793(15) 0.0200(8) Uani . . 1.000
C C11A 0.31553(17) 0.3831(4) 0.43413(15) 0.0190(8) Uani . . 1.000
C C11B 0.95942(18) 0.4511(4) 0.30752(16) 0.0219(8) Uani . . 1.000
H H3B 0.65990 0.46120 0.30690 0.0250 Uiso calc R 1.000
H H5B 0.74790 0.44050 0.11020 0.0260 Uiso calc R 1.000
H H21B 0.764(2) 0.501(4) 0.4175(17) 0.030(9) Uiso . . 1.000
H H3A 0.59870 0.16870 0.43130 0.0250 Uiso calc R 1.000
H H22B 0.857(2) 0.507(4) 0.4101(17) 0.029(9) Uiso . . 1.000
H H5A 0.51900 0.24270 0.62920 0.0250 Uiso calc R 1.000
H H6A 0.38460 0.34700 0.57080 0.0230 Uiso calc R 1.000
H H6B 0.89050 0.43270 0.17050 0.0240 Uiso calc R 1.000
H H11W 0.888(3) 0.411(6) 0.699(2) 0.084(16) Uiso . . 1.000
H H12W 0.797(3) 0.425(5) 0.673(2) 0.048(14) Uiso . . 1.000
H H21A 0.404(3) 0.271(5) 0.326(2) 0.059(13) Uiso . . 1.000
H H21W 0.849(3) -0.282(5) 0.547(2) 0.037(13) Uiso . . 1.000
H H22A 0.487(2) 0.182(5) 0.3227(18) 0.039(10) Uiso . . 1.000
H H22W 0.932(3) -0.289(6) 0.581(2) 0.056(13) Uiso . . 1.000

loop_
_atom_type_symbol
_atom_type_description
_atom_type_scat_dispersion_real
_atom_type_scat_dispersion_imag
_atom_type_scat_source
C C 0.0033 0.0016 'International Tables Vol C Tables 4.2.6.8 and 6.1.1.4'
H H 0.0000 0.0000 'International Tables Vol C Tables 4.2.6.8 and 6.1.1.4'
N N 0.0061 0.0033 'International Tables Vol C Tables 4.2.6.8 and 6.1.1.4'
O O 0.0106 0.0060 'International Tables Vol C Tables 4.2.6.8 and 6.1.1.4'
Cs Cs -0.3680 2.1192 'International Tables Vol C Tables 4.2.6.8 and 6.1.1.4'

loop_
_geom_angle_atom_site_label_1
_geom_angle_atom_site_label_2
_geom_angle_atom_site_label_3
_geom_angle_site_symmetry_1
_geom_angle_site_symmetry_3
_geom_angle
_geom_angle_publ_flag
O1W Cs1 O2W . . 94.42(7) no
O1W Cs1 O42A . . 56.62(6) no
O1W Cs1 O1W . 2_646 100.99(6) no
O1W Cs1 O42A . 2_646 136.12(6) no
O1W Cs1 O12A . 3_656 122.03(6) no
O1W Cs1 O11B . 3_756 136.78(6) no
O1W Cs1 O12A . 4_555 71.93(6) no
O1W Cs1 O41B . 4_555 68.98(7) no
O2W Cs1 O42A . . 88.76(7) no
O1W Cs1 O2W 2_646 . 137.01(7) no
O2W Cs1 O42A . 2_646 128.85(6) no
O2W Cs1 O12A . 3_656 68.49(6) no
O2W Cs1 O11B . 3_756 69.14(6) no
O2W Cs1 O12A . 4_555 166.24(6) no
O2W Cs1 O41B . 4_555 70.16(7) no
O1W Cs1 O42A 2_646 . 67.92(6) no
O42A Cs1 O42A . 2_646 121.97(6) no
O12A Cs1 O42A 3_656 . 67.64(5) no
O11B Cs1 O42A 3_756 . 153.35(5) no
O12A Cs1 O42A 4_555 . 85.11(5) no
O41B Cs1 O42A 4_555 . 119.55(6) no
O1W Cs1 O42A 2_646 2_646 54.41(6) no
O1W Cs1 O12A 2_646 3_656 69.30(5) no
O1W Cs1 O11B 2_646 3_756 118.49(5) no
O1W Cs1 O12A 2_646 4_555 50.69(5) no
O1W Cs1 O41B 2_646 4_555 152.73(6) no
O12A Cs1 O42A 3_656 2_646 85.71(5) no
O11B Cs1 O42A 3_756 2_646 67.36(5) no
O12A Cs1 O42A 4_555 2_646 64.51(5) no
O41B Cs1 O42A 4_555 2_646 114.78(6) no
O11B Cs1 O12A 3_756 3_656 89.79(5) no
O12A Cs1 O12A 3_656 4_555 119.86(5) no
O12A Cs1 O41B 3_656 4_555 137.81(6) no
O11B Cs1 O12A 3_756 4_555 119.61(5) no
O11B Cs1 O41B 3_756 4_555 67.85(6) no
O12A Cs1 O41B 4_555 4_555 102.33(6) no
O1W Cs2 O2W . . 97.03(7) no
O1W Cs2 O41A . . 72.14(6) no
O1W Cs2 N2B . . 112.82(6) no
O1W Cs2 O42B . 2_645 154.92(6) no
O1W Cs2 O12B . 3_766 66.73(6) no
O1W Cs2 O42B . 4_555 98.84(6) no
O2W Cs2 O41A . . 68.26(7) no
O2W Cs2 N2B . . 126.34(7) no
O2W Cs2 O42B . 2_645 62.78(7) no
O2W Cs2 O12B . 3_766 130.43(7) no
O2W Cs2 O42B . 4_555 66.20(7) no
O41A Cs2 N2B . . 79.54(7) no
O41A Cs2 O42B . 2_645 85.88(6) no
O12B Cs2 O41A 3_766 . 136.14(6) no
O41A Cs2 O42B . 4_555 131.93(6) no
O42B Cs2 N2B 2_645 . 73.49(7) no
O12B Cs2 N2B 3_766 . 102.64(6) no
O42B Cs2 N2B 4_555 . 142.10(7) no
O12B Cs2 O42B 3_766 2_645 137.32(6) no
O42B Cs2 O42B 2_645 4_555 86.77(6) no
O12B Cs2 O42B 3_766 4_555 70.52(6) no
Cs1 O1W Cs2 . . 84.10(5) no
Cs1 O1W Cs1 . 2_656 90.76(6) no
Cs1 O1W Cs2 2_656 . 145.43(8) no
Cs1 O2W Cs2 . . 84.13(7) no
Cs1 O11B C11B 3_756 . 122.77(17) no
Cs1 O12A C11A 3_656 . 121.78(17) no
Cs1 O12A C11A 4_454 . 143.20(18) no
Cs1 O12A Cs1 3_656 4_454 95.00(5) no
Cs2 O12B C11B 3_766 . 128.65(17) no
Cs2 O41A N4A . . 128.40(18) no
Cs1 O41B N4B 4_454 . 141.79(19) no
Cs1 O42A N4A . . 120.36(17) no
Cs1 O42A Cs1 . 2_656 91.71(6) no
Cs1 O42A N4A 2_656 . 139.56(16) no
Cs2 O42B N4B 2_655 . 147.4(2) no
Cs2 O42B N4B 4_454 . 111.06(17) no
Cs2 O42B Cs2 2_655 4_454 93.23(6) no
Cs1 O1W H12W . . 134(3) no
Cs2 O1W H11W . . 86(2) no
Cs2 O1W H12W . . 100(3) no
H11W O1W H12W . . 108(4) no
Cs1 O1W H11W 2_656 . 126(3) no
Cs1 O1W H12W 2_656 . 61(3) no
Cs1 O1W H11W . . 118(3) no
Cs2 O2W H21W . . 122(3) no
Cs2 O2W H22W . . 128(3) no
H21W O2W H22W . . 108(4) no
Cs1 O2W H21W . . 92(3) no
Cs1 O2W H22W . . 85(3) no
Cs2 N2B C2B . . 139.7(2) no
O42A N4A C4A . . 118.1(2) no
O41A N4A C4A . . 118.9(3) no
O41A N4A O42A . . 123.1(3) no
O41B N4B C4B . . 119.1(2) no
O41B N4B O42B . . 123.2(2) no
O42B N4B C4B . . 117.7(2) no
C2A N2A H21A . . 118(3) no
H21A N2A H22A . . 110(3) no
C2A N2A H22A . . 119(2) no
Cs2 N2B H21B . . 88.6(19) no
C2B N2B H21B . . 121(2) no
C2B N2B H22B . . 116(2) no
H21B N2B H22B . . 116(3) no
Cs2 N2B H22B . . 62(2) no
C6A C1A C11A . . 118.2(2) no
C2A C1A C6A . . 118.7(2) no
C2A C1A C11A . . 123.1(2) no
C2B C1B C11B . . 123.1(2) no
C6B C1B C11B . . 117.6(2) no
C2B C1B C6B . . 119.3(2) no
N2A C2A C1A . . 122.8(3) no
N2A C2A C3A . . 119.1(3) no
C1A C2A C3A . . 118.1(2) no
N2B C2B C1B . . 122.3(3) no
C1B C2B C3B . . 118.2(2) no
N2B C2B C3B . . 119.5(3) no
C2A C3A C4A . . 120.0(3) no
C2B C3B C4B . . 119.7(3) no
C3A C4A C5A . . 123.4(3) no
N4A C4A C3A . . 118.3(2) no
N4A C4A C5A . . 118.3(3) no
C3B C4B C5B . . 123.8(3) no
N4B C4B C5B . . 118.3(2) no
N4B C4B C3B . . 117.9(2) no
C4A C5A C6A . . 116.1(3) no
C4B C5B C6B . . 116.0(2) no
C1A C6A C5A . . 123.6(3) no
C1B C6B C5B . . 123.1(2) no
O11A C11A O12A . . 123.9(3) no
O11A C11A C1A . . 117.7(2) no
O12A C11A C1A . . 118.4(2) no
O11B C11B C1B . . 117.5(2) no
O12B C11B C1B . . 117.8(2) no
O11B C11B O12B . . 124.7(3) no
C2A C3A H3A . . 120.00 no
C4A C3A H3A . . 120.00 no
C2B C3B H3B . . 120.00 no
C4B C3B H3B . . 120.00 no
C4A C5A H5A . . 122.00 no
C6A C5A H5A . . 122.00 no
C4B C5B H5B . . 122.00 no
C6B C5B H5B . . 122.00 no
C1A C6A H6A . . 118.00 no
C5A C6A H6A . . 118.00 no
C1B C6B H6B . . 118.00 no
C5B C6B H6B . . 118.00 no

loop_
_geom_bond_atom_site_label_1
_geom_bond_atom_site_label_2
_geom_bond_site_symmetry_2
_geom_bond_distance
_geom_bond_publ_flag
Cs1 O1W . 3.177(2) yes
Cs1 O2W . 3.311(3) yes
Cs1 O42A . 3.271(2) yes
Cs1 O1W 2_646 3.414(3) yes
Cs1 O42A 2_646 3.271(2) yes
Cs1 O12A 3_656 3.165(2) yes
Cs1 O11B 3_756 3.166(2) yes
Cs1 O12A 4_555 3.202(2) yes
Cs1 O41B 4_555 3.326(2) yes
Cs2 O1W . 3.248(3) yes
Cs2 O2W . 3.108(3) yes
Cs2 O41A . 3.136(2) yes
Cs2 N2B . 3.352(3) yes
Cs2 O42B 2_645 3.114(2) yes
Cs2 O12B 3_766 3.090(2) yes
Cs2 O42B 4_555 3.181(2) yes
O11A C11A . 1.254(3) no
O11B C11B . 1.252(3) no
O12A C11A . 1.263(3) no
O12B C11B . 1.269(4) no
O41A N4A . 1.219(3) no
O41B N4B . 1.212(3) no
O42A N4A . 1.233(4) no
O42B N4B . 1.224(3) no
O1W H11W . 0.90(5) no
O1W H12W . 0.85(4) no
O2W H21W . 0.85(4) no
O2W H22W . 0.81(4) no
N2A C2A . 1.372(4) no
N2B C2B . 1.362(4) no
N4A C4A . 1.478(4) no
N4B C4B . 1.480(4) no
N2A H21A . 0.86(4) no
N2A H22A . 0.88(3) no
N2B H21B . 0.90(3) no
N2B H22B . 0.82(3) no
C1A C2A . 1.419(4) no
C1A C6A . 1.391(4) no
C1A C11A . 1.519(4) no
C1B C2B . 1.411(4) no
C1B C6B . 1.395(4) no
C1B C11B . 1.519(4) no
C2A C3A . 1.406(4) no
C2B C3B . 1.405(4) no
C3A C4A . 1.367(4) no
C3B C4B . 1.368(4) no
C4A C5A . 1.389(4) no
C4B C5B . 1.391(4) no
C5A C6A . 1.378(4) no
C5B C6B . 1.379(4) no
C3A H3A . 0.9300 no
C3B H3B . 0.9300 no
C5A H5A . 0.9300 no
C5B H5B . 0.9300 no
C6A H6A . 0.9300 no
C6B H6B . 0.9300 no

loop_
_geom_hbond_atom_site_label_D
_geom_hbond_atom_site_label_H
_geom_hbond_atom_site_label_A
_geom_hbond_site_symmetry_A
_geom_hbond_distance_DH
_geom_hbond_distance_HA
_geom_hbond_distance_DA
_geom_hbond_angle_DHA
_geom_hbond_publ_flag
N2A H22A O11B 2_645 0.88(3) 2.35(3) 3.132(3) 148(3) yes
N2A H21A O12A . 0.86(4) 2.06(4) 2.685(4) 129(3) yes
N2B H21B O11A 3_666 0.90(3) 2.08(3) 2.848(3) 143(3) yes
N2B H22B O12B . 0.82(3) 2.04(3) 2.657(4) 131(3) yes
O1W H11W O11B 3_766 0.90(5) 1.88(4) 2.768(3) 169(3) yes
O1W H12W O12A 3_666 0.85(4) 1.99(4) 2.839(3) 180(5) yes
O2W H21W O11A 3_656 0.85(4) 2.01(4) 2.851(4) 179(6) yes
O2W H22W O12B 3_756 0.81(4) 1.96(4) 2.769(4) 172(4) yes
C6A H6A O11A . 0.93 2.41 2.762(3) 102 no
C6B H6B O11B . 0.93 2.40 2.746(3) 102 no

loop_
_geom_torsion_atom_site_label_1
_geom_torsion_atom_site_label_2
_geom_torsion_atom_site_label_3
_geom_torsion_atom_site_label_4
_geom_torsion_site_symmetry_1
_geom_torsion_site_symmetry_3
_geom_torsion_site_symmetry_4
_geom_torsion
_geom_torsion_publ_flag
O2W Cs1 O1W Cs2 . . . -4.20(7) no
O2W Cs1 O1W Cs1 . . 2_656 141.55(7) no
O42A Cs1 O1W Cs2 . . . -89.79(7) no
O42A Cs1 O1W Cs1 . . 2_656 55.96(6) no
O1W Cs1 O1W Cs2 2_646 . . -143.87(6) no
O1W Cs1 O1W Cs1 2_646 . 2_656 1.88(7) no
O42A Cs1 O1W Cs2 2_646 . . 166.94(6) no
O42A Cs1 O1W Cs1 2_646 . 2_656 -47.32(10) no
O12A Cs1 O1W Cs2 3_656 . . -71.52(7) no
O12A Cs1 O1W Cs1 3_656 . 2_656 74.23(7) no
O11B Cs1 O1W Cs2 3_756 . . 59.73(9) no
O11B Cs1 O1W Cs1 3_756 . 2_656 -154.52(6) no
O12A Cs1 O1W Cs2 4_555 . . 174.05(7) no
O12A Cs1 O1W Cs1 4_555 . 2_656 -40.21(5) no
O41B Cs1 O1W Cs2 4_555 . . 62.57(6) no
O41B Cs1 O1W Cs1 4_555 . 2_656 -151.68(7) no
O1W Cs1 O2W Cs2 . . . 4.39(7) no
O42A Cs1 O2W Cs2 . . . 60.77(6) no
O1W Cs1 O2W Cs2 2_646 . . 115.69(8) no
O42A Cs1 O2W Cs2 2_646 . . -167.73(5) no
O12A Cs1 O2W Cs2 3_656 . . 127.16(8) no
O11B Cs1 O2W Cs2 3_756 . . -134.45(8) no
O41B Cs1 O2W Cs2 4_555 . . -61.39(7) no
O1W Cs1 O42A N4A . . . 94.23(19) no
O1W Cs1 O42A Cs1 . . 2_656 -59.92(6) no
O2W Cs1 O42A N4A . . . -1.89(19) no
O2W Cs1 O42A Cs1 . . 2_656 -156.03(6) no
O1W Cs1 O42A N4A 2_646 . . -144.9(2) no
O1W Cs1 O42A Cs1 2_646 . 2_656 60.99(5) no
O42A Cs1 O42A N4A 2_646 . . -138.46(18) no
O42A Cs1 O42A Cs1 2_646 . 2_656 67.40(7) no
O12A Cs1 O42A N4A 3_656 . . -69.08(18) no
O12A Cs1 O42A Cs1 3_656 . 2_656 136.78(7) no
O11B Cs1 O42A N4A 3_756 . . -35.0(3) no
O11B Cs1 O42A Cs1 3_756 . 2_656 170.83(9) no
O12A Cs1 O42A N4A 4_555 . . 165.78(19) no
O12A Cs1 O42A Cs1 4_555 . 2_656 11.64(5) no
O41B Cs1 O42A N4A 4_555 . . 64.4(2) no
O41B Cs1 O42A Cs1 4_555 . 2_656 -89.77(7) no
O1W Cs1 O1W Cs1 . 2_646 2_646 161.87(6) no
O1W Cs1 O1W Cs2 . 2_646 2_646 -117.46(12) no
O2W Cs1 O1W Cs1 . 2_646 2_646 53.01(11) no
O2W Cs1 O1W Cs2 . 2_646 2_646 133.68(12) no
O42A Cs1 O1W Cs1 . 2_646 2_646 115.00(7) no
O42A Cs1 O1W Cs2 . 2_646 2_646 -164.33(14) no
O1W Cs1 O42A Cs1 . 2_646 2_646 121.80(8) no
O1W Cs1 O42A N4A . 2_646 2_646 -22.7(3) no
O2W Cs1 O42A Cs1 . 2_646 2_646 -69.58(9) no
O2W Cs1 O42A N4A . 2_646 2_646 145.9(3) no
O42A Cs1 O42A Cs1 . 2_646 2_646 48.46(7) no
O42A Cs1 O42A N4A . 2_646 2_646 -96.1(3) no
O1W Cs1 O12A Cs1 . 3_656 2_646 -131.61(6) no
O1W Cs1 O12A C11A . 3_656 3_656 47.2(2) no
O2W Cs1 O12A Cs1 . 3_656 2_646 146.96(8) no
O2W Cs1 O12A C11A . 3_656 3_656 -34.2(2) no
O42A Cs1 O12A Cs1 . 3_656 2_646 -115.17(7) no
O42A Cs1 O12A C11A . 3_656 3_656 63.7(2) no
O1W Cs1 O11B C11B . 3_756 3_756 -43.5(2) no
O2W Cs1 O11B C11B . 3_756 3_756 30.0(2) no
O42A Cs1 O11B C11B . 3_756 3_756 65.8(2) no
O1W Cs1 O12A Cs1 . 4_555 2_656 44.36(6) no
O1W Cs1 O12A C11A . 4_555 4_555 -134.0(3) no
O42A Cs1 O12A Cs1 . 4_555 2_656 -12.08(5) no
O42A Cs1 O12A C11A . 4_555 4_555 169.6(3) no
O1W Cs1 O41B N4B . 4_555 4_555 -117.3(3) no
O2W Cs1 O41B N4B . 4_555 4_555 -14.2(3) no
O42A Cs1 O41B N4B . 4_555 4_555 -90.9(3) no
O2W Cs2 O1W Cs1 . . . 4.49(7) no
O2W Cs2 O1W Cs1 . . 2_656 -78.23(13) no
O41A Cs2 O1W Cs1 . . . 68.91(6) no
O41A Cs2 O1W Cs1 . . 2_656 -13.81(11) no
N2B Cs2 O1W Cs1 . . . 138.88(6) no
N2B Cs2 O1W Cs1 . . 2_656 56.16(14) no
O42B Cs2 O1W Cs1 2_645 . . 38.99(17) no
O42B Cs2 O1W Cs1 2_645 . 2_656 -43.7(2) no
O12B Cs2 O1W Cs1 3_766 . . -126.67(7) no
O12B Cs2 O1W Cs1 3_766 . 2_656 150.61(14) no
O42B Cs2 O1W Cs1 4_555 . . -62.41(7) no
O42B Cs2 O1W Cs1 4_555 . 2_656 -145.14(12) no
O1W Cs2 O2W Cs1 . . . -4.31(7) no
O41A Cs2 O2W Cs1 . . . -71.86(7) no
N2B Cs2 O2W Cs1 . . . -129.46(7) no
O42B Cs2 O2W Cs1 2_645 . . -168.65(9) no
O12B Cs2 O2W Cs1 3_766 . . 60.98(10) no
O42B Cs2 O2W Cs1 4_555 . . 92.29(7) no
O1W Cs2 O41A N4A . . . 16.2(2) no
O2W Cs2 O41A N4A . . . 121.7(2) no
N2B Cs2 O41A N4A . . . -102.1(2) no
O42B Cs2 O41A N4A 2_645 . . -176.1(2) no
O12B Cs2 O41A N4A 3_766 . . -4.7(3) no
O42B Cs2 O41A N4A 4_555 . . 102.0(2) no
O1W Cs2 N2B C2B . . . -161.7(3) no
O2W Cs2 N2B C2B . . . -43.4(3) no
O41A Cs2 N2B C2B . . . -96.3(3) no
O42B Cs2 N2B C2B 2_645 . . -7.5(3) no
O12B Cs2 N2B C2B 3_766 . . 128.5(3) no
O42B Cs2 N2B C2B 4_555 . . 54.0(4) no
O1W Cs2 O42B N4B . 2_645 2_645 116.9(3) no
O1W Cs2 O42B Cs2 . 2_645 3_756 -104.03(13) no
O2W Cs2 O42B N4B . 2_645 2_645 156.1(3) no
O2W Cs2 O42B Cs2 . 2_645 3_756 -64.82(8) no
O41A Cs2 O42B N4B . 2_645 2_645 88.5(3) no
O41A Cs2 O42B Cs2 . 2_645 3_756 -132.46(7) no
N2B Cs2 O42B N4B . 2_645 2_645 8.2(3) no
N2B Cs2 O42B Cs2 . 2_645 3_756 147.25(8) no
O1W Cs2 O12B C11B . 3_766 3_766 33.6(2) no
O2W Cs2 O12B C11B . 3_766 3_766 -45.3(2) no
O41A Cs2 O12B C11B . 3_766 3_766 55.3(2) no
N2B Cs2 O12B C11B . 3_766 3_766 143.3(2) no
O1W Cs2 O42B Cs2 . 4_555 3_756 155.41(6) no
O1W Cs2 O42B N4B . 4_555 4_555 -2.3(2) no
O2W Cs2 O42B Cs2 . 4_555 3_756 61.58(7) no
O2W Cs2 O42B N4B . 4_555 4_555 -96.2(2) no
O41A Cs2 O42B Cs2 . 4_555 3_756 81.52(9) no
O41A Cs2 O42B N4B . 4_555 4_555 -76.2(2) no
N2B Cs2 O42B Cs2 . 4_555 3_756 -57.61(13) no
N2B Cs2 O42B N4B . 4_555 4_555 144.65(17) no
Cs1 O11B C11B O12B 3_756 . . 57.9(3) no
Cs1 O11B C11B C1B 3_756 . . -123.6(2) no
Cs1 O12A C11A O11A 3_656 . . -68.7(3) no
Cs1 O12A C11A C1A 3_656 . . 111.4(2) no
Cs1 O12A C11A O11A 4_454 . . 113.3(3) no
Cs1 O12A C11A C1A 4_454 . . -66.7(4) no
Cs2 O12B C11B O11B 3_766 . . 55.1(4) no
Cs2 O12B C11B C1B 3_766 . . -123.3(2) no
Cs2 O41A N4A O42A . . . -54.8(3) no
Cs2 O41A N4A C4A . . . 126.4(2) no
Cs1 O41B N4B O42B 4_454 . . -40.7(4) no
Cs1 O41B N4B C4B 4_454 . . 140.9(2) no
Cs1 O42A N4A O41A . . . -10.5(3) no
Cs1 O42A N4A C4A . . . 168.30(16) no
Cs1 O42A N4A O41A 2_656 . . 127.3(2) no
Cs1 O42A N4A C4A 2_656 . . -53.9(4) no
Cs2 O42B N4B O41B 2_655 . . 110.6(3) no
Cs2 O42B N4B C4B 2_655 . . -70.9(4) no
Cs2 O42B N4B O41B 4_454 . . -24.9(3) no
Cs2 O42B N4B C4B 4_454 . . 153.57(17) no
Cs2 N2B C2B C1B . . . -58.5(4) no
Cs2 N2B C2B C3B . . . 120.3(3) no
O41A N4A C4A C3A . . . 0.2(4) no
O41A N4A C4A C5A . . . 178.8(2) no
O42A N4A C4A C3A . . . -178.6(2) no
O42A N4A C4A C5A . . . -0.1(4) no
O41B N4B C4B C3B . . . -8.7(4) no
O41B N4B C4B C5B . . . 171.9(3) no
O42B N4B C4B C3B . . . 172.7(3) no
O42B N4B C4B C5B . . . -6.7(4) no
C6A C1A C2A N2A . . . 180.0(3) no
C6A C1A C2A C3A . . . -1.6(4) no
C11A C1A C2A N2A . . . 0.8(4) no
C11A C1A C2A C3A . . . 179.2(2) no
C2A C1A C6A C5A . . . -0.1(4) no
C11A C1A C6A C5A . . . 179.1(2) no
C2A C1A C11A O11A . . . 179.7(2) no
C2A C1A C11A O12A . . . -0.4(4) no
C6A C1A C11A O11A . . . 0.5(4) no
C6A C1A C11A O12A . . . -179.6(3) no
C6B C1B C2B N2B . . . 179.9(3) no
C6B C1B C2B C3B . . . 1.1(4) no
C11B C1B C2B N2B . . . 0.1(4) no
C11B C1B C2B C3B . . . -178.6(3) no
C2B C1B C6B C5B . . . 1.0(4) no
C11B C1B C6B C5B . . . -179.2(3) no
C2B C1B C11B O11B . . . 177.5(3) no
C2B C1B C11B O12B . . . -3.9(4) no
C6B C1B C11B O11B . . . -2.2(4) no
C6B C1B C11B O12B . . . 176.3(3) no
N2A C2A C3A C4A . . . -179.3(3) no
C1A C2A C3A C4A . . . 2.2(4) no
N2B C2B C3B C4B . . . 179.1(3) no
C1B C2B C3B C4B . . . -2.2(4) no
C2A C3A C4A N4A . . . 177.3(2) no
C2A C3A C4A C5A . . . -1.1(4) no
C2B C3B C4B N4B . . . -178.2(2) no
C2B C3B C4B C5B . . . 1.2(4) no
N4A C4A C5A C6A . . . -179.1(2) no
C3A C4A C5A C6A . . . -0.7(4) no
N4B C4B C5B C6B . . . -179.7(2) no
C3B C4B C5B C6B . . . 1.0(4) no
C4A C5A C6A C1A . . . 1.3(4) no
C4B C5B C6B C1B . . . -2.1(4) no
